data_4130576
loop_
_publ_author_name
'Martinez, Luisruben P.'
'Umemiya, Shigenobu'
'Wengryniuk, Sarah E.'
'Baran, Phil S.'

_publ_section_title
;
 11-Step Total Synthesis of Pallambins C and D.
;
_journal_issue 24
_journal_name_full 'Journal of the American Chemical Society'
_journal_page_first 7536
_journal_page_last 7539
_journal_paper_doi 10.1021/jacs.6b04816
_journal_volume 138
_journal_year 2016
_chemical_formula_sum 'C15 H20 O3'
_chemical_formula_weight 248.31
_space_group_crystal_system monoclinic
_space_group_IT_number 14
_space_group_name_Hall '-P 2yn'
_space_group_name_H-M_alt 'P 1 21/n 1'
_atom_sites_solution_hydrogens mixed
_audit_creation_method SHELXL-2013
_cell_angle_alpha 90
_cell_angle_beta 106.1440(10)
_cell_angle_gamma 90
_cell_formula_units_Z 4
_cell_length_a 7.8751(3)
_cell_length_b 13.4021(7)
_cell_length_c 13.2598(7)
_cell_measurement_reflns_used 9886
_cell_measurement_temperature 100(2)
_cell_measurement_theta_max 26.37
_cell_measurement_theta_min 2.21
_cell_volume 1344.29(11)
_computing_cell_refinement 'Bruker SAINT'
_computing_data_collection 'Bruker APEX2'
_computing_data_reduction 'Bruker SAINT'
_computing_molecular_graphics 'Bruker SHELXTL'
_computing_publication_material 'Bruker SHELXTL'
_computing_structure_refinement 'SHELXL-2013 (Sheldrick, 2013)'
_computing_structure_solution 'SHELXS-97 (Sheldrick 2008)'
_diffrn_ambient_temperature 100(2)
_diffrn_measured_fraction_theta_full 0.995
_diffrn_measured_fraction_theta_max 0.996
_diffrn_measurement_device_type 'Bruker APEX-II CCD'
_diffrn_measurement_method '\f and \w scans'
_diffrn_radiation_type MoK\a
_diffrn_radiation_wavelength 0.71073
_diffrn_reflns_av_R_equivalents 0.0410
_diffrn_reflns_av_unetI/netI 0.0187
_diffrn_reflns_Laue_measured_fraction_full 0.995
_diffrn_reflns_Laue_measured_fraction_max 0.996
_diffrn_reflns_limit_h_max 9
_diffrn_reflns_limit_h_min -9
_diffrn_reflns_limit_k_max 16
_diffrn_reflns_limit_k_min -16
_diffrn_reflns_limit_l_max 16
_diffrn_reflns_limit_l_min -16
_diffrn_reflns_number 23725
_diffrn_reflns_point_group_measured_fraction_full 0.995
_diffrn_reflns_point_group_measured_fraction_max 0.996
_diffrn_reflns_theta_full 25.000
_diffrn_reflns_theta_max 26.390
_diffrn_reflns_theta_min 2.206
_exptl_absorpt_coefficient_mu 0.084
_exptl_absorpt_correction_type multi-scan
_exptl_absorpt_process_details SADABS
_exptl_crystal_colour colourless
_exptl_crystal_density_diffrn 1.227
_exptl_crystal_description block
_exptl_crystal_F_000 536
_exptl_crystal_size_max 0.320
_exptl_crystal_size_mid 0.290
_exptl_crystal_size_min 0.210
_refine_diff_density_max 0.349
_refine_diff_density_min -0.237
_refine_diff_density_rms 0.042
_refine_ls_extinction_method none
_refine_ls_goodness_of_fit_ref 1.004
_refine_ls_hydrogen_treatment mixed
_refine_ls_matrix_type full
_refine_ls_number_parameters 169
_refine_ls_number_reflns 2743
_refine_ls_number_restraints 0
_refine_ls_restrained_S_all 1.004
_refine_ls_R_factor_all 0.0389
_refine_ls_R_factor_gt 0.0362
_refine_ls_shift/su_max 0.013
_refine_ls_shift/su_mean 0.002
_refine_ls_structure_factor_coef Fsqd
_refine_ls_weighting_details 'w=1/[\s^2^(Fo^2^)+(0.0470P)^2^+0.7000P] where P=(Fo^2^+2Fc^2^)/3'
_refine_ls_weighting_scheme calc
_refine_ls_wR_factor_gt 0.0926
_refine_ls_wR_factor_ref 0.0957
_reflns_Friedel_coverage 0.000
_reflns_number_gt 2557
_reflns_number_total 2743
_reflns_threshold_expression 'I > 2\s(I)'
_cod_data_source_file ja6b04816_si_003.cif
_cod_data_source_block baran384
_cod_original_sg_symbol_H-M 'P 21/n'
_cod_database_code 4130576
_shelx_space_group_comment
; 
The symmetry employed for this shelxl refinement is uniquely defined 
by the following loop, which should always be used as a source of 
symmetry information in preference to the above space-group names. 
They are only intended as comments. 
;
_shelx_estimated_absorpt_t_min 0.974
_shelx_estimated_absorpt_t_max 0.983
_shelxl_version_number 2013-3

loop_
_space_group_symop_operation_xyz
'x, y, z'
'-x+1/2, y+1/2, -z+1/2'
'-x, -y, -z'
'x-1/2, -y-1/2, z-1/2'

loop_
_atom_site_label
_atom_site_type_symbol
_atom_site_fract_x
_atom_site_fract_y
_atom_site_fract_z
_atom_site_U_iso_or_equiv
_atom_site_adp_type
_atom_site_occupancy
_atom_site_site_symmetry_order
_atom_site_calc_flag
_atom_site_refinement_flags_posn
_atom_site_refinement_flags_adp
O1 O 0.69773(11) 0.71901(7) -0.08479(6) 0.0220(2) Uani 1 1 d . .
O2 O 0.86847(11) 0.76785(6) 0.24452(6) 0.01816(19) Uani 1 1 d . .
H2 H 0.961(2) 0.7782(11) 0.2966(13) 0.027 Uiso 1 1 d . U
O3 O 0.68152(11) 0.77817(6) 0.45157(6) 0.0217(2) Uani 1 1 d . .
C1 C 0.38318(17) 1.08062(9) 0.34280(10) 0.0243(3) Uani 1 1 d . .
H15 H 0.4243 1.1333 0.3078 0.029 Uiso 1 1 calc R U
H1 H 0.3108 1.0950 0.3875 0.029 Uiso 1 1 calc R U
C2 C 0.42657(14) 0.98751(8) 0.32926(8) 0.0151(2) Uani 1 1 d . .
H14 H 0.3836 0.9363 0.3652 0.018 Uiso 1 1 calc R U
C3 C 0.54026(14) 0.95797(8) 0.26010(8) 0.0125(2) Uani 1 1 d . .
H13 H 0.5842 1.0202 0.2342 0.015 Uiso 1 1 calc R U
C4 C 0.45055(13) 0.89238(8) 0.16377(8) 0.0114(2) Uani 1 1 d . .
C5 C 0.60751(13) 0.84900(8) 0.13220(8) 0.0120(2) Uani 1 1 d . .
C6 C 0.59005(14) 0.80552(8) 0.03868(8) 0.0143(2) Uani 1 1 d . .
H19 H 0.4753 0.8068 -0.0094 0.017 Uiso 1 1 calc R U
C7 C 0.72814(15) 0.75658(9) 0.00282(9) 0.0171(2) Uani 1 1 d . .
H20 H 0.8448 0.7537 0.0485 0.021 Uiso 1 1 calc R U
C8 C 0.77549(14) 0.86068(8) 0.22341(8) 0.0140(2) Uani 1 1 d . .
C9 C 0.89452(15) 0.94031(9) 0.19518(9) 0.0197(2) Uani 1 1 d . .
H3 H 1.0017 0.9483 0.2536 0.030 Uiso 1 1 calc R U
H4 H 0.8309 1.0039 0.1817 0.030 Uiso 1 1 calc R U
H5 H 0.9271 0.9196 0.1322 0.030 Uiso 1 1 calc R U
C10 C 0.70244(14) 0.89392(8) 0.31681(8) 0.0138(2) Uani 1 1 d . .
C11 C 0.35930(14) 0.80269(8) 0.20016(8) 0.0129(2) Uani 1 1 d . .
H8 H 0.2660 0.8273 0.2308 0.016 Uiso 1 1 calc R U
H9 H 0.3023 0.7605 0.1388 0.016 Uiso 1 1 calc R U
C12 C 0.49234(15) 0.73954(8) 0.28215(8) 0.0153(2) Uani 1 1 d . .
H6 H 0.4271 0.6989 0.3214 0.018 Uiso 1 1 calc R U
H7 H 0.5526 0.6931 0.2453 0.018 Uiso 1 1 calc R U
C13 C 0.63033(14) 0.80097(8) 0.35936(8) 0.0143(2) Uani 1 1 d . .
C14 C 0.31865(14) 0.95062(8) 0.07805(8) 0.0157(2) Uani 1 1 d . .
H10 H 0.3813 1.0021 0.0500 0.023 Uiso 1 1 calc R U
H11 H 0.2308 0.9821 0.1076 0.023 Uiso 1 1 calc R U
H12 H 0.2591 0.9050 0.0215 0.023 Uiso 1 1 calc R U
C15 C 0.83426(15) 0.94956(9) 0.40448(9) 0.0205(3) Uani 1 1 d . .
H17 H 0.7804 0.9639 0.4612 0.031 Uiso 1 1 calc R U
H18 H 0.8675 1.0123 0.3771 0.031 Uiso 1 1 calc R U
H16 H 0.9399 0.9083 0.4316 0.031 Uiso 1 1 calc R U

loop_
_atom_site_aniso_label
_atom_site_aniso_U_11
_atom_site_aniso_U_22
_atom_site_aniso_U_33
_atom_site_aniso_U_23
_atom_site_aniso_U_13
_atom_site_aniso_U_12
O1 0.0199(4) 0.0318(5) 0.0155(4) -0.0077(3) 0.0070(3) -0.0019(3)
O2 0.0145(4) 0.0223(4) 0.0156(4) -0.0021(3) 0.0007(3) 0.0067(3)
O3 0.0250(5) 0.0268(5) 0.0122(4) 0.0038(3) 0.0031(3) 0.0082(3)
C1 0.0330(7) 0.0185(6) 0.0267(6) 0.0003(5) 0.0169(5) 0.0041(5)
C2 0.0156(5) 0.0160(5) 0.0138(5) -0.0001(4) 0.0045(4) 0.0001(4)
C3 0.0130(5) 0.0113(5) 0.0128(5) 0.0001(4) 0.0030(4) -0.0002(4)
C4 0.0112(5) 0.0127(5) 0.0103(5) 0.0003(4) 0.0029(4) -0.0003(4)
C5 0.0116(5) 0.0116(5) 0.0126(5) 0.0023(4) 0.0034(4) -0.0008(4)
C6 0.0125(5) 0.0172(5) 0.0129(5) 0.0000(4) 0.0029(4) -0.0020(4)
C7 0.0152(5) 0.0222(6) 0.0142(5) -0.0012(4) 0.0045(4) -0.0014(4)
C8 0.0116(5) 0.0170(5) 0.0130(5) -0.0017(4) 0.0026(4) 0.0017(4)
C9 0.0133(5) 0.0267(6) 0.0194(5) -0.0038(5) 0.0051(4) -0.0047(4)
C10 0.0124(5) 0.0166(5) 0.0117(5) -0.0026(4) 0.0020(4) 0.0007(4)
C11 0.0130(5) 0.0137(5) 0.0121(5) 0.0003(4) 0.0037(4) -0.0020(4)
C12 0.0190(5) 0.0135(5) 0.0141(5) 0.0018(4) 0.0058(4) 0.0002(4)
C13 0.0148(5) 0.0153(5) 0.0134(5) 0.0003(4) 0.0046(4) 0.0070(4)
C14 0.0141(5) 0.0180(5) 0.0148(5) 0.0037(4) 0.0038(4) 0.0021(4)
C15 0.0172(5) 0.0262(6) 0.0157(5) -0.0070(4) 0.0006(4) -0.0013(4)

loop_
_atom_type_symbol
_atom_type_description
_atom_type_scat_dispersion_real
_atom_type_scat_dispersion_imag
_atom_type_scat_source
C C 0.0033 0.0016 'International Tables Vol C Tables 4.2.6.8 and 6.1.1.4'
H H 0.0000 0.0000 'International Tables Vol C Tables 4.2.6.8 and 6.1.1.4'
O O 0.0106 0.0060 'International Tables Vol C Tables 4.2.6.8 and 6.1.1.4'

loop_
_geom_angle_atom_site_label_1
_geom_angle_atom_site_label_2
_geom_angle_atom_site_label_3
_geom_angle
C1 C2 C3 123.60(10)
C2 C3 C10 113.62(9)
C2 C3 C4 116.12(9)
C10 C3 C4 102.19(8)
C14 C4 C5 115.25(8)
C14 C4 C11 110.59(8)
C5 C4 C11 105.77(8)
C14 C4 C3 112.59(9)
C5 C4 C3 102.93(8)
C11 C4 C3 109.21(8)
C6 C5 C4 122.42(9)
C6 C5 C8 128.16(9)
C4 C5 C8 109.39(8)
C5 C6 C7 127.04(10)
O1 C7 C6 121.76(10)
O2 C8 C9 109.78(9)
O2 C8 C5 110.36(8)
C9 C8 C5 109.31(9)
O2 C8 C10 111.87(8)
C9 C8 C10 112.23(9)
C5 C8 C10 103.10(8)
C15 C10 C13 111.06(9)
C15 C10 C3 113.25(9)
C13 C10 C3 106.73(8)
C15 C10 C8 114.87(9)
C13 C10 C8 108.25(8)
C3 C10 C8 102.01(8)
C12 C11 C4 111.38(8)
C13 C12 C11 113.53(9)
O3 C13 C12 121.27(10)
O3 C13 C10 121.27(10)
C12 C13 C10 117.46(9)

loop_
_geom_bond_atom_site_label_1
_geom_bond_atom_site_label_2
_geom_bond_distance
O1 C7 1.2270(14)
O2 C8 1.4313(13)
O3 C13 1.2153(13)
C1 C2 1.3192(16)
C2 C3 1.5019(14)
C3 C10 1.5490(14)
C3 C4 1.5497(14)
C4 C14 1.5243(14)
C4 C5 1.5261(14)
C4 C11 1.5450(14)
C5 C6 1.3422(15)
C5 C8 1.5321(14)
C6 C7 1.4583(15)
C8 C9 1.5338(15)
C8 C10 1.5682(14)
C10 C15 1.5212(14)
C10 C13 1.5398(15)
C11 C12 1.5370(14)
C12 C13 1.5126(15)
